data_2214566
loop_
_publ_author_name
'Holder, Alvin A.'
'VanDerveer, Don'

_publ_section_title
;
 Potassium (4-carboxypyridine-2,6-dicarboxylato)dioxidovanadate(V)
 monohydrate
;
_journal_coeditor_code CF2108
_journal_issue 8
_journal_name_full 'Acta Crystallographica Section E'
_journal_page_first m2051
_journal_page_last m2052
_journal_paper_doi 10.1107/S1600536807031418
_journal_volume 63
_journal_year 2007
_chemical_formula_iupac 'K [V (C8 H3 N O6) O2], H2 O'
_chemical_formula_moiety 'K +, C8 H3 N O8 V -, H2 O'
_chemical_formula_sum 'C8 H5 K N O9 V'
_chemical_formula_weight 349.17
_chemical_name_systematic
;
Potassium (4-carboxypyridine-2,6-dicarboxylato)dioxidovanadate(V) monohydrate
;
_space_group_IT_number 61
_symmetry_cell_setting orthorhombic
_symmetry_space_group_name_Hall '-P 2ac 2ab'
_symmetry_space_group_name_H-M 'P b c a'
_atom_sites_solution_hydrogens geom
_atom_sites_solution_primary direct
_atom_sites_solution_secondary difmap
_audit_creation_method SHELXL-97
_cell_angle_alpha 90.00
_cell_angle_beta 90.00
_cell_angle_gamma 90.00
_cell_formula_units_Z 8
_cell_length_a 7.8086(16)
_cell_length_b 16.342(3)
_cell_length_c 18.316(4)
_cell_measurement_reflns_used 8517
_cell_measurement_temperature 153(2)
_cell_measurement_theta_max 26.39
_cell_measurement_theta_min 3.10
_cell_volume 2337.3(8)
_computing_cell_refinement CrystalClear
_computing_data_collection 'CrystalClear (Rigaku/MSC, 2006)'
_computing_data_reduction CrystalClear
_computing_molecular_graphics SHELXTL
_computing_publication_material SHELXTL
_computing_structure_refinement SHELXTL
_computing_structure_solution 'SHELXTL (Bruker, 2000)'
_diffrn_ambient_temperature 153(2)
_diffrn_detector_area_resol_mean 14.6306
_diffrn_measured_fraction_theta_full 0.995
_diffrn_measured_fraction_theta_max 0.995
_diffrn_measurement_device
;
Rigaku Mercury CCD
;
_diffrn_measurement_method \w
_diffrn_radiation_monochromator 'Graphite Monochromator'
_diffrn_radiation_source 'Sealed Tube'
_diffrn_radiation_type 'Mo K\a'
_diffrn_radiation_wavelength 0.7107
_diffrn_reflns_av_R_equivalents 0.0340
_diffrn_reflns_av_sigmaI/netI 0.0207
_diffrn_reflns_limit_h_max 9
_diffrn_reflns_limit_h_min -9
_diffrn_reflns_limit_k_max 19
_diffrn_reflns_limit_k_min -19
_diffrn_reflns_limit_l_max 21
_diffrn_reflns_limit_l_min -21
_diffrn_reflns_number 17213
_diffrn_reflns_reduction_process 'Lp corrections applied'
_diffrn_reflns_theta_full 25.24
_diffrn_reflns_theta_max 25.24
_diffrn_reflns_theta_min 3.10
_diffrn_standards_decay_% 0
_diffrn_standards_interval_count 0
_diffrn_standards_interval_time 0
_diffrn_standards_number 0
_exptl_absorpt_coefficient_mu 1.252
_exptl_absorpt_correction_T_max 0.864
_exptl_absorpt_correction_T_min 0.573
_exptl_absorpt_correction_type multi-scan
_exptl_absorpt_process_details '(REQAB; Rigaku/MSC, 1999)'
_exptl_crystal_colour colorless
_exptl_crystal_density_diffrn 1.985
_exptl_crystal_density_method 'not measured'
_exptl_crystal_description plate
_exptl_crystal_F_000 1392
_exptl_crystal_size_max 0.50
_exptl_crystal_size_mid 0.50
_exptl_crystal_size_min 0.12
_refine_diff_density_max 0.379
_refine_diff_density_min -0.418
_refine_ls_extinction_method none
_refine_ls_goodness_of_fit_ref 1.152
_refine_ls_hydrogen_treatment mixed
_refine_ls_matrix_type full
_refine_ls_number_parameters 190
_refine_ls_number_reflns 2099
_refine_ls_number_restraints 0
_refine_ls_restrained_S_all 1.152
_refine_ls_R_factor_all 0.0346
_refine_ls_R_factor_gt 0.0323
_refine_ls_shift/su_max 0.001
_refine_ls_shift/su_mean 0.000
_refine_ls_structure_factor_coef Fsqd
_refine_ls_weighting_details 'calc w=1/[\s^2^(Fo^2^)+(0.0337P)^2^+2.9965P] where P=(Fo^2^+2Fc^2^)/3'
_refine_ls_weighting_scheme calc
_refine_ls_wR_factor_gt 0.0771
_refine_ls_wR_factor_ref 0.0788
_reflns_number_gt 1951
_reflns_number_total 2099
_reflns_threshold_expression I>2sigma(I)
_cod_data_source_file cf2108.cif
_cod_data_source_block I
_cod_original_cell_volume 2337.2(8)
_cod_database_code 2214566
_cod_database_fobs_code 2214566

loop_
_symmetry_equiv_pos_as_xyz
'x, y, z'
'-x+1/2, -y, z+1/2'
'-x, y+1/2, -z+1/2'
'x+1/2, -y+1/2, -z'
'-x, -y, -z'
'x-1/2, y, -z-1/2'
'x, -y-1/2, z-1/2'
'-x-1/2, y-1/2, z'

loop_
_atom_site_type_symbol
_atom_site_label
_atom_site_fract_x
_atom_site_fract_y
_atom_site_fract_z
_atom_site_U_iso_or_equiv
_atom_site_adp_type
_atom_site_calc_flag
_atom_site_refinement_flags
_atom_site_occupancy
V V1 0.01940(5) 0.56611(2) 0.17052(2) 0.01377(14) Uani d . 1
K K1 -0.20989(6) 0.21723(3) 0.20644(3) 0.02000(16) Uani d . 1
O O1 0.1877(2) 0.65071(9) 0.13611(9) 0.0165(3) Uani d . 1
O O2 -0.0321(2) 0.45032(10) 0.19712(9) 0.0187(4) Uani d . 1
O O3 0.4445(2) 0.67819(10) 0.08618(9) 0.0192(4) Uani d . 1
O O4 0.0627(2) 0.32230(10) 0.21357(9) 0.0203(4) Uani d . 1
O O5 -0.0230(2) 0.60987(10) 0.24834(9) 0.0192(4) Uani d . 1
O O6 -0.1336(2) 0.58848(10) 0.11431(9) 0.0207(4) Uani d . 1
O O7 0.7845(2) 0.40826(10) 0.03885(9) 0.0199(4) Uani d . 1
H H7 0.8721 0.3804 0.0325 0.024 Uiso calc R 1
O O8 0.6847(2) 0.29294(10) 0.09009(9) 0.0219(4) Uani d . 1
O O9 1.0655(2) 0.33250(12) 0.02454(11) 0.0209(4) Uani d . 1
H H9A 1.067(5) 0.288(2) 0.0436(19) 0.038(10) Uiso d . 1
H H9B 1.104(5) 0.333(2) -0.017(2) 0.058(13) Uiso d . 1
N N1 0.2394(2) 0.50057(11) 0.14296(10) 0.0138(4) Uani d . 1
C C1 0.3378(3) 0.63102(14) 0.11050(12) 0.0153(5) Uani d . 1
C C2 0.3713(3) 0.54026(14) 0.11337(12) 0.0145(5) Uani d . 1
C C3 0.5159(3) 0.49909(14) 0.09037(12) 0.0146(5) Uani d . 1
H H3 0.6112 0.5277 0.0694 0.018 Uiso calc R 1
C C4 0.5181(3) 0.41440(15) 0.09881(12) 0.0157(5) Uani d . 1
C C5 0.3811(3) 0.37328(14) 0.13113(12) 0.0162(5) Uani d . 1
H H5 0.3828 0.3150 0.1377 0.019 Uiso calc R 1
C C6 0.2425(3) 0.42000(14) 0.15330(12) 0.0151(5) Uani d . 1
C C7 0.0808(3) 0.39222(14) 0.19098(13) 0.0173(5) Uani d . 1
C C8 0.6716(3) 0.36540(14) 0.07538(12) 0.0169(5) Uani d . 1

loop_
_atom_site_aniso_label
_atom_site_aniso_U_11
_atom_site_aniso_U_22
_atom_site_aniso_U_33
_atom_site_aniso_U_12
_atom_site_aniso_U_13
_atom_site_aniso_U_23
V1 0.0131(2) 0.0131(2) 0.0151(2) 0.00022(14) 0.00020(15) -0.00044(15)
K1 0.0174(3) 0.0170(3) 0.0256(3) -0.00151(19) -0.0029(2) 0.0042(2)
O1 0.0159(8) 0.0123(8) 0.0212(8) 0.0005(6) 0.0008(7) 0.0006(7)
O2 0.0163(8) 0.0155(8) 0.0244(9) 0.0001(7) 0.0035(7) 0.0029(7)
O3 0.0183(8) 0.0152(8) 0.0242(9) -0.0039(7) 0.0023(7) 0.0025(7)
O4 0.0220(9) 0.0129(9) 0.0260(9) -0.0027(7) 0.0025(7) 0.0023(7)
O5 0.0211(9) 0.0174(9) 0.0191(8) -0.0023(7) 0.0032(7) -0.0016(7)
O6 0.0182(8) 0.0208(9) 0.0230(9) -0.0033(7) -0.0042(7) 0.0044(7)
O7 0.0165(8) 0.0204(9) 0.0228(9) 0.0025(7) 0.0029(7) 0.0001(7)
O8 0.0241(9) 0.0184(9) 0.0231(9) 0.0042(7) 0.0006(7) 0.0025(7)
O9 0.0223(9) 0.0196(10) 0.0208(10) 0.0035(7) 0.0036(7) 0.0025(8)
N1 0.0158(9) 0.0128(10) 0.0128(9) -0.0006(7) -0.0003(8) -0.0010(7)
C1 0.0163(11) 0.0156(12) 0.0139(11) 0.0007(9) -0.0012(9) -0.0004(9)
C2 0.0158(11) 0.0157(11) 0.0120(11) -0.0031(9) -0.0027(9) -0.0003(9)
C3 0.0156(11) 0.0156(12) 0.0127(11) -0.0007(9) -0.0008(9) 0.0002(9)
C4 0.0167(11) 0.0197(12) 0.0106(11) -0.0002(9) -0.0032(9) -0.0014(9)
C5 0.0195(12) 0.0148(11) 0.0144(11) -0.0002(9) -0.0041(9) 0.0003(9)
C6 0.0167(11) 0.0163(12) 0.0124(10) -0.0023(9) -0.0024(9) 0.0005(9)
C7 0.0177(11) 0.0174(13) 0.0167(11) -0.0037(9) -0.0015(9) -0.0008(9)
C8 0.0167(11) 0.0190(13) 0.0148(11) 0.0014(9) -0.0018(9) -0.0010(9)

loop_
_atom_type_symbol
_atom_type_description
_atom_type_scat_dispersion_real
_atom_type_scat_dispersion_imag
_atom_type_scat_source
C C 0.0033 0.0016 'International Tables Vol C Tables 4.2.6.8 and 6.1.1.4'
H H 0.0000 0.0000 'International Tables Vol C Tables 4.2.6.8 and 6.1.1.4'
N N 0.0061 0.0033 'International Tables Vol C Tables 4.2.6.8 and 6.1.1.4'
O O 0.0106 0.0060 'International Tables Vol C Tables 4.2.6.8 and 6.1.1.4'
V V 0.3005 0.5294 'International Tables Vol C Tables 4.2.6.8 and 6.1.1.4'
K K 0.2009 0.2494 'International Tables Vol C Tables 4.2.6.8 and 6.1.1.4'

loop_
_geom_angle_atom_site_label_1
_geom_angle_atom_site_label_2
_geom_angle_atom_site_label_3
_geom_angle_site_symmetry_1
_geom_angle_site_symmetry_3
_geom_angle
O6 V1 O5 . . 107.90(9)
O6 V1 O2 . . 102.76(8)
O5 V1 O2 . . 99.31(8)
O6 V1 O1 . . 97.34(8)
O5 V1 O1 . . 96.06(8)
O2 V1 O1 . . 149.45(7)
O6 V1 N1 . . 124.72(8)
O5 V1 N1 . . 127.20(8)
O2 V1 N1 . . 74.81(7)
O1 V1 N1 . . 74.85(7)
O8 K1 O5 1_455 3_545 141.84(6)
O8 K1 O4 1_455 . 89.24(6)
O5 K1 O4 3_545 . 82.37(5)
O8 K1 O5 1_455 8 106.51(6)
O5 K1 O5 3_545 8 90.61(5)
O4 K1 O5 . 8 161.50(5)
O8 K1 O4 1_455 6_556 86.43(5)
O5 K1 O4 3_545 6_556 131.19(5)
O4 K1 O4 . 6_556 94.67(5)
O5 K1 O4 8 6_556 77.10(5)
O8 K1 O6 1_455 8 74.94(5)
O5 K1 O6 3_545 8 89.49(5)
O4 K1 O6 . 8 142.54(5)
O5 K1 O6 8 8 53.85(5)
O4 K1 O6 6_556 8 117.40(5)
O8 K1 O1 1_455 3_545 162.14(5)
O5 K1 O1 3_545 3_545 55.83(5)
O4 K1 O1 . 3_545 97.63(5)
O5 K1 O1 8 3_545 64.52(5)
O4 K1 O1 6_556 3_545 76.63(5)
O6 K1 O1 8 3_545 107.78(5)
O8 K1 O3 1_455 8_655 74.10(5)
O5 K1 O3 3_545 8_655 68.11(5)
O4 K1 O3 . 8_655 69.04(5)
O5 K1 O3 8 8_655 123.99(5)
O4 K1 O3 6_556 8_655 154.36(5)
O6 K1 O3 8 8_655 73.98(5)
O1 K1 O3 3_545 8_655 123.75(5)
C1 O1 V1 . . 122.11(14)
C1 O1 K1 . 3 111.89(13)
V1 O1 K1 . 3 89.19(6)
C7 O2 V1 . . 122.32(15)
C1 O3 K1 . 8_665 109.16(14)
C7 O4 K1 . . 131.29(15)
C7 O4 K1 . 6_656 131.23(15)
K1 O4 K1 . 6_656 97.47(5)
V1 O5 K1 . 3 115.03(8)
V1 O5 K1 . 8_565 100.65(8)
K1 O5 K1 3 8_565 100.33(6)
V1 O6 K1 . 8_565 95.89(7)
C8 O7 H7 . . 109.5
C8 O8 K1 . 1_655 132.11(15)
H9A O9 H9B . . 114(4)
C6 N1 C2 . . 121.7(2)
C6 N1 V1 . . 119.25(16)
C2 N1 V1 . . 119.01(15)
O3 C1 O1 . . 126.2(2)
O3 C1 C2 . . 121.1(2)
O1 C1 C2 . . 112.74(19)
N1 C2 C3 . . 121.3(2)
N1 C2 C1 . . 111.1(2)
C3 C2 C1 . . 127.7(2)
C2 C3 C4 . . 117.4(2)
C2 C3 H3 . . 121.3
C4 C3 H3 . . 121.3
C3 C4 C5 . . 121.1(2)
C3 C4 C8 . . 120.5(2)
C5 C4 C8 . . 118.4(2)
C6 C5 C4 . . 117.3(2)
C6 C5 H5 . . 121.4
C4 C5 H5 . . 121.4
N1 C6 C5 . . 121.2(2)
N1 C6 C7 . . 110.3(2)
C5 C6 C7 . . 128.5(2)
O4 C7 O2 . . 125.0(2)
O4 C7 C6 . . 122.2(2)
O2 C7 C6 . . 112.8(2)
O8 C8 O7 . . 125.2(2)
O8 C8 C4 . . 121.4(2)
O7 C8 C4 . . 113.4(2)

loop_
_geom_bond_atom_site_label_1
_geom_bond_atom_site_label_2
_geom_bond_site_symmetry_2
_geom_bond_distance
_geom_bond_publ_flag
V1 O6 . 1.6187(17) y
V1 O5 . 1.6287(17) y
V1 O2 . 1.9949(17) y
V1 O1 . 2.0091(17) y
V1 N1 . 2.086(2) y
K1 O8 1_455 2.5981(18) ?
K1 O5 3_545 2.6593(17) ?
K1 O4 . 2.7377(18) ?
K1 O5 8 2.8313(18) ?
K1 O4 6_556 2.8721(18) ?
K1 O6 8 2.9612(19) ?
K1 O1 3_545 3.0867(18) ?
K1 O3 8_655 3.0909(18) ?
O1 C1 . 1.303(3) ?
O1 K1 3 3.0867(18) ?
O2 C7 . 1.301(3) ?
O3 C1 . 1.219(3) ?
O3 K1 8_665 3.0909(18) ?
O4 C7 . 1.224(3) ?
O4 K1 6_656 2.8721(18) ?
O5 K1 3 2.6593(17) ?
O5 K1 8_565 2.8313(18) ?
O6 K1 8_565 2.9612(19) ?
O7 C8 . 1.310(3) ?
O7 H7 . 0.830 ?
O8 C8 . 1.219(3) ?
O8 K1 1_655 2.5981(18) ?
O9 H9A . 0.81(4) ?
O9 H9B . 0.81(4) ?
N1 C6 . 1.330(3) ?
N1 C2 . 1.332(3) ?
C1 C2 . 1.507(3) ?
C2 C3 . 1.380(3) ?
C3 C4 . 1.393(3) ?
C3 H3 . 0.960 ?
C4 C5 . 1.395(3) ?
C4 C8 . 1.504(3) ?
C5 C6 . 1.385(3) ?
C5 H5 . 0.960 ?
C6 C7 . 1.509(3) ?
